data_7720071
loop_
_publ_author_name
'Li, Xin-Feng'
'Wang, Hao'
'Chen, Du-Yong'
'Liu, Qiang'
'Xiao, Jingyi'
'Wen, Wen'
'Jiang, Wen-Jing'
'Zhao, Liang'
'Meng, Yin-Shan'
'Liu, Tao'

_publ_section_title
;
 Modulating multi-channel bistability in cyanide-bridged
 {Fe<sub>2</sub>Fe} spin-crossover coordination polymers.
;
_journal_issue 6
_journal_name_full 'Dalton transactions (Cambridge, England : 2003)'
_journal_page_first 2702
_journal_page_last 2708
_journal_paper_doi 10.1039/d5dt02923f
_journal_volume 55
_journal_year 2026
_chemical_formula_moiety 'C22 H17 B Fe1.5 N10 O S'
_chemical_formula_sum 'C22 H17 B Fe1.5 N10 O S'
_chemical_formula_weight 564.10
_space_group_crystal_system monoclinic
_space_group_IT_number 15
_space_group_name_Hall '-C 2yc'
_space_group_name_H-M_alt 'C 1 2/c 1'
_atom_sites_solution_hydrogens geom
_atom_sites_solution_primary dual
_audit_creation_date 2025-09-29
_audit_creation_method
;
Olex2 1.5
(compiled 2025.03.04 svn.red2d20d0 for OlexSys, GUI svn.r7188)
;
_audit_update_record
;
2025-09-29 deposited with the CCDC.	2026-01-19 downloaded from the CCDC.
;
_cell_angle_alpha 90
_cell_angle_beta 92.579(2)
_cell_angle_gamma 90
_cell_formula_units_Z 8
_cell_length_a 24.9757(14)
_cell_length_b 14.8152(10)
_cell_length_c 13.6874(9)
_cell_measurement_reflns_used 9767
_cell_measurement_temperature 300.1
_cell_measurement_theta_max 27.50
_cell_measurement_theta_min 3.13
_cell_volume 5059.5(6)
_computing_cell_refinement 'SAINT V8.40A (Bruker, 2019)'
_computing_data_reduction 'SAINT V8.40A (Bruker, 2019)'
_computing_molecular_graphics 'Olex2 1.5 (Dolomanov et al., 2009)'
_computing_publication_material 'Olex2 1.5 (Dolomanov et al., 2009)'
_computing_structure_refinement 'SHELXL 2018/3 (Sheldrick, 2015)'
_computing_structure_solution 'ShelXT (Sheldrick, 2015)'
_diffrn_ambient_temperature 300.1
_diffrn_measured_fraction_theta_full 0.995
_diffrn_measured_fraction_theta_max 0.996
_diffrn_measurement_device_type 'CCD area detector'
_diffrn_measurement_method 'phi and omega scans'
_diffrn_radiation_monochromator graphite
_diffrn_radiation_type MoK\a
_diffrn_radiation_wavelength 0.71073
_diffrn_reflns_av_R_equivalents 0.0344
_diffrn_reflns_av_unetI/netI 0.0158
_diffrn_reflns_Laue_measured_fraction_full 0.995
_diffrn_reflns_Laue_measured_fraction_max 0.996
_diffrn_reflns_limit_h_max 32
_diffrn_reflns_limit_h_min -30
_diffrn_reflns_limit_k_max 19
_diffrn_reflns_limit_k_min -19
_diffrn_reflns_limit_l_max 17
_diffrn_reflns_limit_l_min -17
_diffrn_reflns_number 63575
_diffrn_reflns_point_group_measured_fraction_full 0.995
_diffrn_reflns_point_group_measured_fraction_max 0.996
_diffrn_reflns_theta_full 25.242
_diffrn_reflns_theta_max 27.516
_diffrn_reflns_theta_min 2.160
_diffrn_source_current 1.4
_diffrn_source_power 0.07
_diffrn_source_voltage 50.0
_exptl_absorpt_coefficient_mu 0.991
_exptl_absorpt_correction_T_max 0.7456
_exptl_absorpt_correction_T_min 0.7038
_exptl_absorpt_correction_type none
_exptl_absorpt_process_details
;
SADABS-2016/2 (Bruker,2016/2) was used for absorption correction.
wR2(int) was 0.0635 before and 0.0491 after correction.
The Ratio of minimum to maximum transmission is 0.9439.
The \l/2 correction factor is Not present.
;
_exptl_crystal_colour 'clear dark black'
_exptl_crystal_colour_lustre clear
_exptl_crystal_colour_modifier dark
_exptl_crystal_colour_primary black
_exptl_crystal_density_diffrn 1.481
_exptl_crystal_description block
_exptl_crystal_F_000 2296
_exptl_crystal_size_max 0.15
_exptl_crystal_size_mid 0.15
_exptl_crystal_size_min 0.05
_refine_diff_density_max 0.271
_refine_diff_density_min -0.312
_refine_diff_density_rms 0.040
_refine_ls_extinction_method none
_refine_ls_goodness_of_fit_ref 1.049
_refine_ls_hydrogen_treatment constr
_refine_ls_matrix_type full
_refine_ls_number_parameters 331
_refine_ls_number_reflns 5800
_refine_ls_number_restraints 0
_refine_ls_restrained_S_all 1.049
_refine_ls_R_factor_all 0.0312
_refine_ls_R_factor_gt 0.0260
_refine_ls_shift/su_max 0.002
_refine_ls_shift/su_mean 0.000
_refine_ls_structure_factor_coef Fsqd
_refine_ls_weighting_details 'w=1/[\s^2^(Fo^2^)+(0.0288P)^2^+4.2830P] where P=(Fo^2^+2Fc^2^)/3'
_refine_ls_weighting_scheme calc
_refine_ls_wR_factor_gt 0.0655
_refine_ls_wR_factor_ref 0.0691
_reflns_Friedel_coverage 0.000
_reflns_number_gt 5166
_reflns_number_total 5800
_reflns_threshold_expression 'I > 2\s(I)'
_cod_data_source_file d5dt02923f2.cif
_cod_data_source_block 1-300K
_cod_original_formula_sum 'C22 H17 B Fe1.50 N10 O S'
_cod_database_code 7720071
_shelx_shelxl_version_number 2018/3
_shelx_space_group_comment
;
The symmetry employed for this shelxl refinement is uniquely defined
by the following loop, which should always be used as a source of
symmetry information in preference to the above space-group names.
They are only intended as comments.
;
_shelx_estimated_absorpt_t_max 0.952
_shelx_estimated_absorpt_t_min 0.866
_olex2_refinement_description
;
1. Fixed Uiso
 At 1.2 times of:
  All B(H) groups, All C(H) groups
2.a Ternary CH refined with riding coordinates:
 B00W(H00W)
2.b Aromatic/amide H refined with riding coordinates:
 C00G(H00G), C00H(H00H), C00I(H00I), C00K(H00K), C00L(H00L), C00M(H00M),
 C00N(H00N), C00P(H00P), C00R(H00R), C00S(H00S), C00T(H00T), C00U(H00U),
 C00V(H00V), C00Z(H00Z), C010(H010), C1(H1)
;
_olex2_submission_special_instructions 'No special instructions were received'

loop_
_space_group_symop_operation_xyz
'x, y, z'
'-x, y, -z+1/2'
'x+1/2, y+1/2, z'
'-x+1/2, y+1/2, -z+1/2'
'-x, -y, -z'
'x, -y, z-1/2'
'-x+1/2, -y+1/2, -z'
'x+1/2, -y+1/2, z-1/2'

loop_
_atom_site_label
_atom_site_type_symbol
_atom_site_fract_x
_atom_site_fract_y
_atom_site_fract_z
_atom_site_U_iso_or_equiv
_atom_site_adp_type
_atom_site_occupancy
_atom_site_site_symmetry_order
_atom_site_calc_flag
_atom_site_refinement_flags_posn
_atom_site_refinement_flags_adp
_atom_site_refinement_flags_occupancy
_atom_site_disorder_assembly
_atom_site_disorder_group
Fe01 Fe 0.500000 0.500000 0.500000 0.02735(7) Uani 1 2 d S . P . .
Fe02 Fe 0.64992(2) 0.55562(2) 0.76103(2) 0.02790(6) Uani 1 1 d . . . . .
S003 S 0.42930(2) 0.98698(4) 0.54116(6) 0.0776(2) Uani 1 1 d . . . . .
N004 N 0.67927(5) 0.43169(8) 0.75873(9) 0.0346(3) Uani 1 1 d . . . . .
N005 N 0.69769(5) 0.58603(9) 0.65510(9) 0.0361(3) Uani 1 1 d . . . . .
N006 N 0.56552(5) 0.50300(9) 0.90561(10) 0.0401(3) Uani 1 1 d . . . . .
N007 N 0.48744(5) 0.64560(9) 0.47889(10) 0.0401(3) Uani 1 1 d . . . . .
N008 N 0.70780(5) 0.58497(9) 0.85911(9) 0.0358(3) Uani 1 1 d . . . . .
N009 N 0.73309(5) 0.42002(9) 0.75258(10) 0.0390(3) Uani 1 1 d . . . . .
N00A N 0.55582(5) 0.52300(10) 0.61628(10) 0.0417(3) Uani 1 1 d . . . . .
N00B N 0.75002(5) 0.56053(9) 0.66217(10) 0.0395(3) Uani 1 1 d . . . . .
N00C N 0.75885(5) 0.55910(10) 0.84276(10) 0.0403(3) Uani 1 1 d . . . . .
C00D C 0.59912(6) 0.52253(10) 0.85533(11) 0.0330(3) Uani 1 1 d . . . . .
C00E C 0.59184(6) 0.53294(10) 0.66971(11) 0.0346(3) Uani 1 1 d . . . . .
C00F C 0.62430(7) 0.67820(11) 0.76369(13) 0.0419(4) Uani 1 1 d . . . . .
C00G C 0.65761(8) 0.34937(12) 0.76177(13) 0.0488(4) Uani 1 1 d . . . . .
H00G H 0.621249 0.337451 0.766344 0.059 Uiso 1 1 calc R U . . .
C00H C 0.48043(8) 0.69937(12) 0.55519(14) 0.0488(4) Uani 1 1 d . . . . .
H00H H 0.486677 0.675922 0.617690 0.059 Uiso 1 1 calc R U . . .
C00I C 0.68989(8) 0.62656(12) 0.56859(13) 0.0494(4) Uani 1 1 d . . . . .
H00I H 0.657402 0.650294 0.544702 0.059 Uiso 1 1 calc R U . . .
N00J N 0.61058(8) 0.75174(11) 0.76269(15) 0.0699(5) Uani 1 1 d . . . . .
C00K C 0.47844(8) 0.68132(13) 0.39005(14) 0.0532(4) Uani 1 1 d . . . . .
H00K H 0.483380 0.644938 0.335822 0.064 Uiso 1 1 calc R U . . .
C00L C 0.70940(8) 0.62869(12) 0.94411(13) 0.0481(4) Uani 1 1 d . . . . .
H00L H 0.679866 0.653601 0.973166 0.058 Uiso 1 1 calc R U . . .
C00M C 0.46436(8) 0.78824(13) 0.54605(16) 0.0551(5) Uani 1 1 d . . . . .
H00M H 0.459878 0.823192 0.601530 0.066 Uiso 1 1 calc R U . . .
C00N C 0.79123(8) 0.58735(14) 0.91732(14) 0.0530(5) Uani 1 1 d . . . . .
H00N H 0.828071 0.578136 0.923196 0.064 Uiso 1 1 calc R U . . .
C00O C 0.45494(7) 0.82504(12) 0.45409(16) 0.0511(4) Uani 1 1 d . . . . .
C00P C 0.73698(9) 0.62817(14) 0.51971(14) 0.0595(5) Uani 1 1 d . . . . .
H00P H 0.742508 0.652851 0.458507 0.071 Uiso 1 1 calc R U . . .
O00Q O 0.40489(13) 1.18047(19) 0.5995(4) 0.1657(19) Uani 1 1 d . . . . .
C00R C 0.77375(8) 0.58566(14) 0.58064(14) 0.0529(5) Uani 1 1 d . . . . .
H00R H 0.809496 0.575766 0.567615 0.064 Uiso 1 1 calc R U . . .
C00S C 0.74397(9) 0.33129(13) 0.75123(13) 0.0530(5) Uani 1 1 d . . . . .
H00S H 0.777835 0.305881 0.746974 0.064 Uiso 1 1 calc R U . . .
C00T C 0.69717(10) 0.28455(13) 0.75713(15) 0.0621(5) Uani 1 1 d . . . . .
H00T H 0.692815 0.222214 0.757870 0.075 Uiso 1 1 calc R U . . .
C00U C 0.76155(9) 0.63160(14) 0.98292(14) 0.0586(5) Uani 1 1 d . . . . .
H00U H 0.773660 0.658170 1.041381 0.070 Uiso 1 1 calc R U . . .
C00V C 0.46220(9) 0.76940(14) 0.37458(16) 0.0596(5) Uani 1 1 d . . . . .
H00V H 0.456189 0.791160 0.311303 0.072 Uiso 1 1 calc R U . . .
B00W B 0.76922(7) 0.50381(14) 0.75069(15) 0.0432(4) Uani 1 1 d . . . . .
H00W H 0.807100 0.487352 0.747452 0.052 Uiso 1 1 calc R U . . .
C00X C 0.43940(7) 0.92056(13) 0.4414(2) 0.0632(6) Uani 1 1 d . . . . .
C00Y C 0.41701(9) 1.07942(16) 0.4680(4) 0.0960(12) Uani 1 1 d . . . . .
C00Z C 0.41982(11) 1.05924(18) 0.3722(3) 0.1034(13) Uani 1 1 d . . . . .
H00Z H 0.413826 1.101229 0.322405 0.124 Uiso 1 1 calc R U . . .
C010 C 0.43277(9) 0.96803(16) 0.3552(2) 0.0824(8) Uani 1 1 d . . . . .
H010 H 0.436367 0.943094 0.293517 0.099 Uiso 1 1 calc R U . . .
C1 C 0.40638(13) 1.1668(2) 0.5140(5) 0.141(2) Uani 1 1 d . . . . .
H1 H 0.400270 1.215870 0.472622 0.169 Uiso 1 1 calc R U . . .

loop_
_atom_site_aniso_label
_atom_site_aniso_U_11
_atom_site_aniso_U_22
_atom_site_aniso_U_33
_atom_site_aniso_U_23
_atom_site_aniso_U_13
_atom_site_aniso_U_12
Fe01 0.02264(13) 0.03089(15) 0.02850(14) -0.00076(11) 0.00104(10) 0.00258(10)
Fe02 0.02483(10) 0.02734(11) 0.03159(11) 0.00146(8) 0.00192(8) 0.00049(7)
S003 0.0436(3) 0.0388(3) 0.1502(6) -0.0021(3) 0.0023(3) 0.0017(2)
N004 0.0349(7) 0.0308(6) 0.0381(7) 0.0000(5) 0.0012(5) 0.0017(5)
N005 0.0354(6) 0.0374(7) 0.0360(7) 0.0044(5) 0.0051(5) 0.0011(5)
N006 0.0368(7) 0.0419(8) 0.0420(7) 0.0022(6) 0.0074(6) -0.0021(6)
N007 0.0392(7) 0.0366(7) 0.0446(7) 0.0036(6) 0.0043(6) 0.0007(6)
N008 0.0334(6) 0.0370(7) 0.0369(7) -0.0025(5) 0.0006(5) -0.0011(5)
N009 0.0385(7) 0.0392(7) 0.0396(7) 0.0015(6) 0.0044(6) 0.0122(6)
N00A 0.0354(7) 0.0471(8) 0.0419(7) 0.0000(6) -0.0048(6) 0.0011(6)
N00B 0.0321(6) 0.0460(8) 0.0413(7) 0.0003(6) 0.0101(5) -0.0025(6)
N00C 0.0289(6) 0.0494(8) 0.0422(7) 0.0007(6) -0.0040(5) -0.0023(5)
C00D 0.0310(7) 0.0316(7) 0.0363(7) 0.0008(6) 0.0013(6) 0.0009(6)
C00E 0.0316(7) 0.0353(8) 0.0370(8) 0.0023(6) 0.0021(6) 0.0017(6)
C00F 0.0393(8) 0.0362(9) 0.0507(9) 0.0043(7) 0.0082(7) 0.0027(7)
C00G 0.0576(11) 0.0327(8) 0.0557(10) 0.0006(7) -0.0015(8) -0.0044(7)
C00H 0.0610(11) 0.0365(9) 0.0493(10) 0.0033(7) 0.0067(8) 0.0000(8)
C00I 0.0634(11) 0.0451(10) 0.0401(9) 0.0098(7) 0.0054(8) 0.0042(8)
N00J 0.0826(13) 0.0398(9) 0.0890(13) 0.0111(9) 0.0229(11) 0.0167(9)
C00K 0.0644(12) 0.0486(10) 0.0466(10) 0.0077(8) 0.0025(9) -0.0001(9)
C00L 0.0585(11) 0.0432(9) 0.0423(9) -0.0082(7) 0.0000(8) 0.0006(8)
C00M 0.0629(12) 0.0370(9) 0.0663(12) -0.0003(8) 0.0132(10) 0.0010(8)
C00N 0.0446(10) 0.0585(11) 0.0540(11) 0.0056(9) -0.0172(8) -0.0095(8)
C00O 0.0334(8) 0.0400(9) 0.0796(13) 0.0141(9) -0.0002(8) -0.0028(7)
C00P 0.0826(14) 0.0540(11) 0.0440(10) 0.0086(8) 0.0238(10) -0.0037(10)
O00Q 0.0844(17) 0.0684(15) 0.349(6) -0.056(2) 0.056(3) -0.0019(12)
C00R 0.0518(10) 0.0561(11) 0.0530(10) -0.0048(9) 0.0258(9) -0.0096(9)
C00S 0.0672(12) 0.0450(10) 0.0472(10) -0.0002(8) 0.0055(9) 0.0270(9)
C00T 0.0908(16) 0.0296(9) 0.0656(13) -0.0007(8) 0.0004(11) 0.0093(9)
C00U 0.0718(13) 0.0547(11) 0.0474(10) -0.0069(9) -0.0193(9) -0.0091(10)
C00V 0.0644(12) 0.0527(11) 0.0610(12) 0.0200(10) -0.0056(10) -0.0032(9)
B00W 0.0278(8) 0.0543(12) 0.0476(10) -0.0002(9) 0.0040(7) 0.0056(8)
C00X 0.0327(9) 0.0431(10) 0.1134(18) 0.0194(11) -0.0028(10) -0.0035(7)
C00Y 0.0374(11) 0.0375(12) 0.212(4) 0.0195(18) -0.0031(18) 0.0006(9)
C00Z 0.0541(14) 0.0545(15) 0.200(4) 0.055(2) -0.014(2) -0.0007(11)
C010 0.0531(12) 0.0567(13) 0.136(2) 0.0416(15) -0.0091(14) -0.0016(10)
C1 0.0486(15) 0.0395(15) 0.335(8) 0.004(3) 0.024(3) 0.0028(12)

loop_
_atom_type_symbol
_atom_type_description
_atom_type_scat_dispersion_real
_atom_type_scat_dispersion_imag
_atom_type_scat_source
C C 0.0033 0.0016 'International Tables Vol C Tables 4.2.6.8 and 6.1.1.4'
H H 0.0000 0.0000 'International Tables Vol C Tables 4.2.6.8 and 6.1.1.4'
B B 0.0013 0.0007 'International Tables Vol C Tables 4.2.6.8 and 6.1.1.4'
Fe Fe 0.3463 0.8444 'International Tables Vol C Tables 4.2.6.8 and 6.1.1.4'
N N 0.0061 0.0033 'International Tables Vol C Tables 4.2.6.8 and 6.1.1.4'
O O 0.0106 0.0060 'International Tables Vol C Tables 4.2.6.8 and 6.1.1.4'
S S 0.1246 0.1234 'International Tables Vol C Tables 4.2.6.8 and 6.1.1.4'

loop_
_geom_angle_atom_site_label_1
_geom_angle_atom_site_label_2
_geom_angle_atom_site_label_3
_geom_angle
_geom_angle_site_symmetry_1
_geom_angle_site_symmetry_3
_geom_angle_publ_flag
N006 Fe01 N006 180.0 6_565 2_656 ?
N006 Fe01 N007 87.15(5) 6_565 5_666 ?
N006 Fe01 N007 92.85(5) 2_656 5_666 ?
N006 Fe01 N007 87.14(5) 2_656 . ?
N006 Fe01 N007 92.86(5) 6_565 . ?
N007 Fe01 N007 180.0 . 5_666 ?
N00A Fe01 N006 87.77(5) 5_666 2_656 ?
N00A Fe01 N006 92.23(5) 5_666 6_565 ?
N00A Fe01 N006 87.77(5) . 6_565 ?
N00A Fe01 N006 92.23(5) . 2_656 ?
N00A Fe01 N007 88.49(5) 5_666 . ?
N00A Fe01 N007 88.49(5) . 5_666 ?
N00A Fe01 N007 91.51(5) . . ?
N00A Fe01 N007 91.51(5) 5_666 5_666 ?
N00A Fe01 N00A 180.0 5_666 . ?
N005 Fe02 N004 87.91(5) . . ?
N005 Fe02 N008 90.05(5) . . ?
N008 Fe02 N004 87.41(5) . . ?
C00D Fe02 N004 91.74(6) . . ?
C00D Fe02 N005 175.03(6) . . ?
C00D Fe02 N008 94.88(6) . . ?
C00D Fe02 C00F 89.88(7) . . ?
C00E Fe02 N004 95.61(6) . . ?
C00E Fe02 N005 91.49(6) . . ?
C00E Fe02 N008 176.66(6) . . ?
C00E Fe02 C00D 83.62(6) . . ?
C00E Fe02 C00F 86.26(7) . . ?
C00F Fe02 N004 177.65(6) . . ?
C00F Fe02 N005 90.63(6) . . ?
C00F Fe02 N008 90.76(7) . . ?
C00X S003 C00Y 91.25(17) . . ?
N009 N004 Fe02 119.11(10) . . ?
C00G N004 Fe02 134.13(12) . . ?
C00G N004 N009 106.76(13) . . ?
N00B N005 Fe02 119.73(10) . . ?
C00I N005 Fe02 133.38(12) . . ?
C00I N005 N00B 106.84(13) . . ?
C00D N006 Fe01 166.54(13) . 2_656 ?
C00H N007 Fe01 120.49(11) . . ?
C00H N007 C00K 117.03(16) . . ?
C00K N007 Fe01 121.72(12) . . ?
N00C N008 Fe02 119.26(10) . . ?
C00L N008 Fe02 133.88(12) . . ?
C00L N008 N00C 106.85(14) . . ?
N004 N009 B00W 118.74(13) . . ?
C00S N009 N004 109.03(15) . . ?
C00S N009 B00W 132.21(15) . . ?
C00E N00A Fe01 169.80(14) . . ?
N005 N00B B00W 118.28(12) . . ?
C00R N00B N005 108.87(15) . . ?
C00R N00B B00W 132.54(15) . . ?
N008 N00C B00W 118.68(13) . . ?
C00N N00C N008 108.96(15) . . ?
C00N N00C B00W 132.33(15) . . ?
N006 C00D Fe02 174.31(14) . . ?
N00A C00E Fe02 176.75(15) . . ?
N00J C00F Fe02 177.31(17) . . ?
N004 C00G H00G 125.0 . . ?
N004 C00G C00T 109.99(18) . . ?
C00T C00G H00G 125.0 . . ?
N007 C00H H00H 118.4 . . ?
N007 C00H C00M 123.20(18) . . ?
C00M C00H H00H 118.4 . . ?
N005 C00I H00I 124.9 . . ?
N005 C00I C00P 110.16(18) . . ?
C00P C00I H00I 124.9 . . ?
N007 C00K H00K 118.3 . . ?
N007 C00K C00V 123.40(19) . . ?
C00V C00K H00K 118.3 . . ?
N008 C00L H00L 125.0 . . ?
N008 C00L C00U 109.95(17) . . ?
C00U C00L H00L 125.0 . . ?
C00H C00M H00M 120.1 . . ?
C00H C00M C00O 119.71(19) . . ?
C00O C00M H00M 120.1 . . ?
N00C C00N H00N 125.5 . . ?
N00C C00N C00U 108.98(17) . . ?
C00U C00N H00N 125.5 . . ?
C00M C00O C00V 117.29(17) . . ?
C00M C00O C00X 121.3(2) . . ?
C00V C00O C00X 121.44(19) . . ?
C00I C00P H00P 127.5 . . ?
C00R C00P C00I 105.09(16) . . ?
C00R C00P H00P 127.5 . . ?
N00B C00R C00P 109.04(17) . . ?
N00B C00R H00R 125.5 . . ?
C00P C00R H00R 125.5 . . ?
N009 C00S H00S 125.6 . . ?
N009 C00S C00T 108.77(17) . . ?
C00T C00S H00S 125.6 . . ?
C00G C00T H00T 127.3 . . ?
C00S C00T C00G 105.45(17) . . ?
C00S C00T H00T 127.3 . . ?
C00L C00U H00U 127.4 . . ?
C00N C00U C00L 105.26(16) . . ?
C00N C00U H00U 127.4 . . ?
C00K C00V C00O 119.38(18) . . ?
C00K C00V H00V 120.3 . . ?
C00O C00V H00V 120.3 . . ?
N009 B00W H00W 111.6 . . ?
N00B B00W N009 107.05(14) . . ?
N00B B00W N00C 107.34(14) . . ?
N00B B00W H00W 111.6 . . ?
N00C B00W N009 107.25(14) . . ?
N00C B00W H00W 111.6 . . ?
C00O C00X S003 120.31(18) . . ?
C010 C00X S003 111.93(19) . . ?
C010 C00X C00O 127.7(3) . . ?
C00Z C00Y S003 112.0(2) . . ?
C00Z C00Y C1 129.1(4) . . ?
C1 C00Y S003 118.9(4) . . ?
C00Y C00Z H00Z 123.4 . . ?
C00Y C00Z C010 113.2(3) . . ?
C010 C00Z H00Z 123.4 . . ?
C00X C010 C00Z 111.6(3) . . ?
C00X C010 H010 124.2 . . ?
C00Z C010 H010 124.2 . . ?
O00Q C1 C00Y 125.9(5) . . ?
O00Q C1 H1 117.1 . . ?
C00Y C1 H1 117.1 . . ?

loop_
_geom_bond_atom_site_label_1
_geom_bond_atom_site_label_2
_geom_bond_distance
_geom_bond_site_symmetry_2
_geom_bond_publ_flag
Fe01 N006 2.1306(13) 6_565 ?
Fe01 N006 2.1306(13) 2_656 ?
Fe01 N007 2.1971(14) 5_666 ?
Fe01 N007 2.1971(14) . ?
Fe01 N00A 2.0959(14) 5_666 ?
Fe01 N00A 2.0960(14) . ?
Fe02 N004 1.9777(13) . ?
Fe02 N005 1.9708(13) . ?
Fe02 N008 1.9765(13) . ?
Fe02 C00D 1.9140(15) . ?
Fe02 C00E 1.9018(15) . ?
Fe02 C00F 1.9263(17) . ?
S003 C00X 1.711(3) . ?
S003 C00Y 1.716(3) . ?
N004 N009 1.3618(18) . ?
N004 C00G 1.336(2) . ?
N005 N00B 1.3598(18) . ?
N005 C00I 1.334(2) . ?
N006 C00D 1.146(2) . ?
N007 C00H 1.331(2) . ?
N007 C00K 1.336(2) . ?
N008 N00C 1.3593(18) . ?
N008 C00L 1.331(2) . ?
N009 C00S 1.343(2) . ?
N009 B00W 1.536(2) . ?
N00A C00E 1.143(2) . ?
N00B C00R 1.340(2) . ?
N00B B00W 1.534(2) . ?
N00C C00N 1.340(2) . ?
N00C B00W 1.535(2) . ?
C00F N00J 1.142(2) . ?
C00G H00G 0.9300 . ?
C00G C00T 1.381(3) . ?
C00H H00H 0.9300 . ?
C00H C00M 1.381(3) . ?
C00I H00I 0.9300 . ?
C00I C00P 1.379(3) . ?
C00K H00K 0.9300 . ?
C00K C00V 1.380(3) . ?
C00L H00L 0.9300 . ?
C00L C00U 1.385(3) . ?
C00M H00M 0.9300 . ?
C00M C00O 1.382(3) . ?
C00N H00N 0.9300 . ?
C00N C00U 1.359(3) . ?
C00O C00V 1.384(3) . ?
C00O C00X 1.476(3) . ?
C00P H00P 0.9300 . ?
C00P C00R 1.366(3) . ?
O00Q C1 1.189(7) . ?
C00R H00R 0.9300 . ?
C00S H00S 0.9300 . ?
C00S C00T 1.364(3) . ?
C00T H00T 0.9300 . ?
C00U H00U 0.9300 . ?
C00V H00V 0.9300 . ?
B00W H00W 0.9800 . ?
C00X C010 1.376(3) . ?
C00Y C00Z 1.349(5) . ?
C00Y C1 1.470(5) . ?
C00Z H00Z 0.9300 . ?
C00Z C010 1.411(4) . ?
C010 H010 0.9300 . ?
C1 H1 0.9300 . ?

loop_
_geom_torsion_atom_site_label_1
_geom_torsion_atom_site_label_2
_geom_torsion_atom_site_label_3
_geom_torsion_atom_site_label_4
_geom_torsion
_geom_torsion_site_symmetry_1
_geom_torsion_site_symmetry_2
_geom_torsion_site_symmetry_3
_geom_torsion_site_symmetry_4
_geom_torsion_publ_flag
Fe01 N007 C00H C00M -169.82(15) . . . . ?
Fe01 N007 C00K C00V 169.57(15) . . . . ?
Fe02 N004 N009 C00S -179.46(11) . . . . ?
Fe02 N004 N009 B00W 1.77(18) . . . . ?
Fe02 N004 C00G C00T 179.55(13) . . . . ?
Fe02 N005 N00B C00R 177.81(12) . . . . ?
Fe02 N005 N00B B00W 3.43(19) . . . . ?
Fe02 N005 C00I C00P -177.66(13) . . . . ?
Fe02 N008 N00C C00N 178.88(12) . . . . ?
Fe02 N008 N00C B00W -2.93(19) . . . . ?
Fe02 N008 C00L C00U -178.71(13) . . . . ?
S003 C00X C010 C00Z 0.5(2) . . . . ?
S003 C00Y C00Z C010 -0.8(3) . . . . ?
S003 C00Y C1 O00Q -0.7(5) . . . . ?
N004 N009 C00S C00T -0.4(2) . . . . ?
N004 N009 B00W N00B -58.64(18) . . . . ?
N004 N009 B00W N00C 56.29(18) . . . . ?
N004 C00G C00T C00S 0.1(2) . . . . ?
N005 N00B C00R C00P 0.2(2) . . . . ?
N005 N00B B00W N009 55.51(18) . . . . ?
N005 N00B B00W N00C -59.37(18) . . . . ?
N005 C00I C00P C00R 0.6(2) . . . . ?
N007 C00H C00M C00O -0.2(3) . . . . ?
N007 C00K C00V C00O 0.5(3) . . . . ?
N008 N00C C00N C00U 0.2(2) . . . . ?
N008 N00C B00W N009 -55.61(19) . . . . ?
N008 N00C B00W N00B 59.14(19) . . . . ?
N008 C00L C00U C00N -0.2(2) . . . . ?
N009 N004 C00G C00T -0.3(2) . . . . ?
N009 C00S C00T C00G 0.2(2) . . . . ?
N00B N005 C00I C00P -0.5(2) . . . . ?
N00C N008 C00L C00U 0.2(2) . . . . ?
N00C C00N C00U C00L 0.0(2) . . . . ?
C00G N004 N009 C00S 0.41(18) . . . . ?
C00G N004 N009 B00W -178.36(14) . . . . ?
C00H N007 C00K C00V -0.5(3) . . . . ?
C00H C00M C00O C00V 0.2(3) . . . . ?
C00H C00M C00O C00X -178.02(17) . . . . ?
C00I N005 N00B C00R 0.16(19) . . . . ?
C00I N005 N00B B00W -174.22(15) . . . . ?
C00I C00P C00R N00B -0.5(2) . . . . ?
C00K N007 C00H C00M 0.3(3) . . . . ?
C00L N008 N00C C00N -0.25(19) . . . . ?
C00L N008 N00C B00W 177.93(15) . . . . ?
C00M C00O C00V C00K -0.3(3) . . . . ?
C00M C00O C00X S003 -3.3(2) . . . . ?
C00M C00O C00X C010 174.6(2) . . . . ?
C00N N00C B00W N009 122.06(19) . . . . ?
C00N N00C B00W N00B -123.19(19) . . . . ?
C00O C00X C010 C00Z -177.6(2) . . . . ?
C00R N00B B00W N009 -117.27(19) . . . . ?
C00R N00B B00W N00C 127.85(19) . . . . ?
C00S N009 B00W N00B 122.92(18) . . . . ?
C00S N009 B00W N00C -122.14(18) . . . . ?
C00V C00O C00X S003 178.56(15) . . . . ?
C00V C00O C00X C010 -3.5(3) . . . . ?
B00W N009 C00S C00T 178.17(17) . . . . ?
B00W N00B C00R C00P 173.49(18) . . . . ?
B00W N00C C00N C00U -177.68(18) . . . . ?
C00X S003 C00Y C00Z 0.9(2) . . . . ?
C00X S003 C00Y C1 -177.9(2) . . . . ?
C00X C00O C00V C00K 177.90(18) . . . . ?
C00Y S003 C00X C00O 177.47(16) . . . . ?
C00Y S003 C00X C010 -0.79(17) . . . . ?
C00Y C00Z C010 C00X 0.2(3) . . . . ?
C00Z C00Y C1 O00Q -179.3(4) . . . . ?
C1 C00Y C00Z C010 177.9(3) . . . . ?
